data_7056878
loop_
_publ_author_name
'Chen, Dong-Hui'
'Lin, Ling'
'Sheng, Tian-Lu'
'Wen, Yue-Hong'
'Zhu, Xiao-Quan'
'Zhang, Lin-Tao'
'Hu, Sheng-Min'
'Fu, Rui-Biao'
'Wu, Xin-Tao'

_publ_section_title
;
 Syntheses, structures, luminescence and magnetic properties of seven
 isomorphous metal--organic frameworks based on 2,7-bis(4-benzoic
 acid)-N-(4-benzoic acid)carbazole
;
_journal_issue 4
_journal_name_full 'New Journal of Chemistry'
_journal_page_first 2830
_journal_paper_doi 10.1039/C7NJ04048B
_journal_volume 42
_journal_year 2018
_chemical_formula_sum 'C37 H33 Dy N2 O10'
_chemical_formula_weight 828.15
_space_group_crystal_system monoclinic
_space_group_IT_number 14
_space_group_name_Hall '-P 2ybc'
_space_group_name_H-M_alt 'P 1 21/c 1'
_symmetry_space_group_name_Hall '-P 2ybc'
_symmetry_space_group_name_H-M 'P 1 21/c 1'
_atom_sites_solution_hydrogens mixed
_audit_creation_method SHELXL-2018/1
_audit_update_record
;
2018-01-05 deposited with the CCDC.
2018-01-10 downloaded from the CCDC.
;
_cell_angle_alpha 90
_cell_angle_beta 96.414(8)
_cell_angle_gamma 90
_cell_formula_units_Z 4
_cell_length_a 15.735(7)
_cell_length_b 8.290(3)
_cell_length_c 28.436(12)
_cell_measurement_reflns_used 11228
_cell_measurement_temperature 293(2)
_cell_measurement_theta_max 27.4855
_cell_measurement_theta_min 2.0478
_cell_volume 3686(3)
_computing_cell_refinement 'CrystalClear (Rigaku Inc., 2008)'
_computing_data_collection 'CrystalClear (Rigaku Inc., 2008)'
_computing_data_reduction 'CrystalClear (Rigaku Inc., 2008)'
_computing_molecular_graphics 'Bruker SHELXTL'
_computing_publication_material 'Bruker SHELXTL'
_computing_structure_refinement 'SHELXL-2018/1 (Sheldrick, 2018)'
_computing_structure_solution 'Bruker SHELXTL'
_diffrn_ambient_temperature 293(2)
_diffrn_measured_fraction_theta_full 0.998
_diffrn_measured_fraction_theta_max 0.996
_diffrn_measurement_device
;
Saturn724+ (2x2 bin mode)
;
_diffrn_measurement_device_type 'Bruker P4'
_diffrn_measurement_method '\w scans'
_diffrn_radiation_detector CCD
_diffrn_radiation_type MoK\a
_diffrn_radiation_wavelength 0.71073
_diffrn_reflns_av_R_equivalents 0.0462
_diffrn_reflns_av_unetI/netI 0.0431
_diffrn_reflns_Laue_measured_fraction_full 0.998
_diffrn_reflns_Laue_measured_fraction_max 0.996
_diffrn_reflns_limit_h_max 20
_diffrn_reflns_limit_h_min -20
_diffrn_reflns_limit_k_max 10
_diffrn_reflns_limit_k_min -10
_diffrn_reflns_limit_l_max 36
_diffrn_reflns_limit_l_min -36
_diffrn_reflns_number 36766
_diffrn_reflns_point_group_measured_fraction_full 0.998
_diffrn_reflns_point_group_measured_fraction_max 0.996
_diffrn_reflns_theta_full 25.242
_diffrn_reflns_theta_max 27.469
_diffrn_reflns_theta_min 2.560
_diffrn_standards_decay_% 0
_diffrn_standards_interval_count 0
_diffrn_standards_number 0
_exptl_absorpt_coefficient_mu 2.077
_exptl_absorpt_correction_T_max 1.0000
_exptl_absorpt_correction_T_min 0.8936
_exptl_absorpt_correction_type multi-scan
_exptl_crystal_colour Colorless
_exptl_crystal_density_diffrn 1.492
_exptl_crystal_description Prism
_exptl_crystal_F_000 1660
_exptl_crystal_size_max 0.166
_exptl_crystal_size_mid 0.161
_exptl_crystal_size_min 0.038
_refine_diff_density_max 1.715
_refine_diff_density_min -0.998
_refine_diff_density_rms 0.126
_refine_ls_extinction_method none
_refine_ls_goodness_of_fit_ref 1.094
_refine_ls_hydrogen_treatment constr
_refine_ls_matrix_type full
_refine_ls_number_parameters 479
_refine_ls_number_reflns 8414
_refine_ls_number_restraints 59
_refine_ls_restrained_S_all 1.097
_refine_ls_R_factor_all 0.0609
_refine_ls_R_factor_gt 0.0511
_refine_ls_shift/su_max 0.001
_refine_ls_shift/su_mean 0.000
_refine_ls_structure_factor_coef Fsqd
_refine_ls_weighting_details 'w=1/[\s^2^(Fo^2^)+(0.0594P)^2^+10.3643P] where P=(Fo^2^+2Fc^2^)/3'
_refine_ls_weighting_scheme calc
_refine_ls_wR_factor_gt 0.1250
_refine_ls_wR_factor_ref 0.1319
_reflns_Friedel_coverage 0.000
_reflns_number_gt 7359
_reflns_number_total 8414
_reflns_threshold_expression 'I > 2\s(I)'
_cod_data_source_file c7nj04048b2.cif
_cod_data_source_block DY
_cod_depositor_comments
;
The following automatic conversions were performed:

'_exptl_absorpt_correction_type' value 'Multi-scan' changed to
'multi-scan' according to
/home/data/users/saulius/crontab/automatic-downloads/rss-feeds/RSC/lib/dictionaries/cif_core.dic
dictionary named 'cif_core.dic' version 2.4.2 from 2011-04-26.

Automatic conversion script
Id: cif_fix_values 4973 2017-02-22 13:04:09Z antanas 

 Adding full bibliography for 7056874--7056880.cif.
;
_cod_database_code 7056878
_shelx_shelxl_version_number 2018/1
_platon_squeeze_void_probe_radius 1.20
_shelx_space_group_comment
;
The symmetry employed for this shelxl refinement is uniquely defined
by the following loop, which should always be used as a source of
symmetry information in preference to the above space-group names.
They are only intended as comments.
;
_shelx_estimated_absorpt_t_min 0.724
_shelx_estimated_absorpt_t_max 0.925

loop_
_space_group_symop_operation_xyz
'x, y, z'
'-x, y+1/2, -z+1/2'
'-x, -y, -z'
'x, -y-1/2, z-1/2'

loop_
_atom_site_label
_atom_site_type_symbol
_atom_site_fract_x
_atom_site_fract_y
_atom_site_fract_z
_atom_site_U_iso_or_equiv
_atom_site_adp_type
_atom_site_occupancy
_atom_site_site_symmetry_order
_atom_site_calc_flag
_atom_site_refinement_flags_posn
_atom_site_refinement_flags_adp
_atom_site_refinement_flags_occupancy
_atom_site_disorder_assembly
_atom_site_disorder_group
Dy1 Dy 0.40756(2) 0.18728(3) 0.95925(2) 0.02887(9) Uani 1 1 d . . . . .
O1 O 0.3060(3) 0.0871(5) 0.89302(14) 0.0429(9) Uani 1 1 d . . . . .
O2 O 0.3446(3) -0.0766(5) 0.95185(13) 0.0394(9) Uani 1 1 d . . . . .
O3 O 0.5001(3) -0.4358(6) 0.58869(13) 0.0470(10) Uani 1 1 d . . . . .
O4 O 0.4230(3) -0.5728(5) 0.53206(12) 0.0386(9) Uani 1 1 d . . . . .
O5 O -0.3779(2) -0.4318(5) 0.99529(14) 0.0405(9) Uani 1 1 d . . . . .
O6 O -0.2699(2) -0.2852(5) 1.02599(13) 0.0379(9) Uani 1 1 d . . . . .
O8 O 0.5447(2) 0.2810(5) 0.99146(15) 0.0412(9) Uani 1 1 d . . . . .
H8A H 0.587811 0.202339 0.986802 0.049 Uiso 1 1 d R U . . .
H8B H 0.556411 0.371575 0.978290 0.062 Uiso 1 1 d R U . . .
N1 N 0.1130(3) -0.5612(6) 0.81792(14) 0.0363(10) Uani 1 1 d . . . . .
N2 N 0.4348(11) 0.5698(14) 0.8533(4) 0.093(5) Uani 0.5 1 d D U P A 1
O7 O 0.4195(3) 0.3841(5) 0.90342(15) 0.0508(11) Uani 0.5 1 d D . P A 1
N2A N 0.4704(11) 0.389(2) 0.8302(5) 0.095(5) Uani 0.5 1 d D U P A 2
O7A O 0.4195(3) 0.3841(5) 0.90342(15) 0.0508(11) Uani 0.5 1 d . . P A 2
C1 C 0.3035(3) -0.0469(7) 0.91174(19) 0.0357(11) Uani 1 1 d . . . . .
C2 C 0.2488(4) -0.1811(6) 0.88692(17) 0.0323(11) Uani 1 1 d . . . . .
C3 C 0.1992(6) -0.1530(9) 0.8463(3) 0.074(3) Uani 1 1 d . . . . .
H3 H 0.195804 -0.049384 0.833624 0.089 Uiso 1 1 calc R U . . .
C4 C 0.1525(6) -0.2787(9) 0.8227(3) 0.071(3) Uani 1 1 d . . . . .
H4 H 0.117641 -0.258828 0.794660 0.085 Uiso 1 1 calc R U . . .
C5 C 0.1587(3) -0.4302(7) 0.84125(17) 0.0336(11) Uani 1 1 d . . . . .
C6 C 0.2102(5) -0.4577(8) 0.8821(2) 0.0559(18) Uani 1 1 d . . . . .
H6 H 0.214667 -0.561332 0.894636 0.067 Uiso 1 1 calc R U . . .
C7 C 0.2556(5) -0.3341(7) 0.9048(2) 0.0501(16) Uani 1 1 d . . . . .
H7 H 0.291168 -0.354327 0.932564 0.060 Uiso 1 1 calc R U . . .
C8 C 0.1350(3) -0.6428(7) 0.77811(17) 0.0330(11) Uani 1 1 d . . . . .
C9 C 0.1939(4) -0.6002(7) 0.74749(18) 0.0393(13) Uani 1 1 d . . . . .
H9 H 0.228647 -0.510006 0.753395 0.047 Uiso 1 1 calc R U . . .
C10 C 0.1998(4) -0.6949(8) 0.7080(2) 0.0440(14) Uani 1 1 d . . . . .
C11 C 0.1489(5) -0.8360(9) 0.7010(2) 0.0572(19) Uani 1 1 d . . . . .
H11 H 0.153778 -0.900544 0.674640 0.069 Uiso 1 1 calc R U . . .
C12 C 0.0926(5) -0.8789(9) 0.7323(2) 0.0557(18) Uani 1 1 d . . . . .
H12 H 0.059898 -0.971984 0.727303 0.067 Uiso 1 1 calc R U . . .
C13 C 0.0846(4) -0.7830(7) 0.7716(2) 0.0390(13) Uani 1 1 d . . . . .
C14 C 0.0302(4) -0.7870(7) 0.8097(2) 0.0410(13) Uani 1 1 d . . . . .
C15 C -0.0345(5) -0.8904(8) 0.8221(3) 0.0581(19) Uani 1 1 d . . . . .
H15 H -0.046389 -0.986463 0.805822 0.070 Uiso 1 1 calc R U . . .
C16 C -0.0802(5) -0.8473(8) 0.8590(3) 0.0566(18) Uani 1 1 d . . . . .
H16 H -0.122615 -0.916003 0.867474 0.068 Uiso 1 1 calc R U . . .
C17 C -0.0641(4) -0.7017(7) 0.8839(2) 0.0415(13) Uani 1 1 d . . . . .
C18 C 0.0027(3) -0.6043(7) 0.87352(18) 0.0366(12) Uani 1 1 d . . . . .
H18 H 0.016119 -0.510694 0.890781 0.044 Uiso 1 1 calc R U . . .
C19 C 0.0495(3) -0.6487(7) 0.83675(18) 0.0337(11) Uani 1 1 d . . . . .
C20 C 0.2589(4) -0.6496(7) 0.6728(2) 0.0402(13) Uani 1 1 d . . . . .
C21 C 0.3354(4) -0.5714(9) 0.6869(2) 0.0525(17) Uani 1 1 d . . . . .
H21 H 0.349700 -0.549500 0.718917 0.063 Uiso 1 1 calc R U . . .
C22 C 0.3913(4) -0.5245(9) 0.6550(2) 0.0516(17) Uani 1 1 d . . . . .
H22 H 0.441628 -0.470432 0.665562 0.062 Uiso 1 1 calc R U . . .
C23 C 0.3717(3) -0.5586(7) 0.60723(18) 0.0366(11) Uani 1 1 d . . . . .
C24 C 0.2957(4) -0.6354(8) 0.59228(19) 0.0394(13) Uani 1 1 d . . . . .
H24 H 0.281807 -0.657479 0.560282 0.047 Uiso 1 1 calc R U . . .
C25 C 0.2396(4) -0.6802(7) 0.6245(2) 0.0408(13) Uani 1 1 d . . . . .
H25 H 0.188504 -0.731175 0.613669 0.049 Uiso 1 1 calc R U . . .
C26 C 0.4355(3) -0.5186(6) 0.57318(18) 0.0337(11) Uani 1 1 d . . . . .
C27 C -0.1224(4) -0.6463(7) 0.9187(2) 0.0419(13) Uani 1 1 d . . . . .
C28 C -0.2094(5) -0.6862(8) 0.9132(3) 0.0575(19) Uani 1 1 d . . . . .
H28 H -0.229438 -0.763561 0.891036 0.069 Uiso 1 1 calc R U . . .
C29 C -0.2664(4) -0.6117(8) 0.9405(2) 0.0515(17) Uani 1 1 d . . . . .
H29 H -0.324236 -0.637415 0.935784 0.062 Uiso 1 1 calc R U . . .
C30 C -0.2370(4) -0.4983(7) 0.97508(19) 0.0367(12) Uani 1 1 d . . . . .
C31 C -0.1507(4) -0.4669(8) 0.9821(2) 0.0446(14) Uani 1 1 d . . . . .
H31 H -0.129747 -0.396485 1.006042 0.053 Uiso 1 1 calc R U . . .
C32 C -0.0944(4) -0.5377(9) 0.9543(2) 0.0467(15) Uani 1 1 d . . . . .
H32 H -0.036627 -0.511992 0.959497 0.056 Uiso 1 1 calc R U . . .
C33 C -0.2973(3) -0.4014(6) 1.00068(19) 0.0345(11) Uani 1 1 d . . . . .
C34 C 0.4136(13) 0.4264(16) 0.8633(4) 0.079(5) Uani 0.5 1 d D U P A 1
C35 C 0.3699(12) 0.316(2) 0.8210(7) 0.077(7) Uani 0.5 1 d D . P A 1
H35A H 0.371343 0.371036 0.791408 0.115 Uiso 0.5 1 calc R U P A 1
H35B H 0.400647 0.215835 0.820281 0.115 Uiso 0.5 1 calc R U P A 1
H35C H 0.311621 0.294020 0.825883 0.115 Uiso 0.5 1 calc R U P A 1
C36 C 0.4758(13) 0.6645(14) 0.8945(6) 0.078(5) Uani 0.5 1 d D U P A 1
H36A H 0.489757 0.770485 0.884133 0.117 Uiso 0.5 1 calc R U P A 1
H36B H 0.436861 0.673067 0.918101 0.117 Uiso 0.5 1 calc R U P A 1
H36C H 0.527001 0.610861 0.907748 0.117 Uiso 0.5 1 calc R U P A 1
C37 C 0.4139(16) 0.669(2) 0.8074(5) 0.125(8) Uani 0.5 1 d D U P A 1
H37A H 0.439780 0.774132 0.811451 0.187 Uiso 0.5 1 calc R U P A 1
H37B H 0.435939 0.614930 0.781539 0.187 Uiso 0.5 1 calc R U P A 1
H37C H 0.353051 0.681084 0.800703 0.187 Uiso 0.5 1 calc R U P A 1
C34A C 0.4693(15) 0.448(3) 0.8762(6) 0.107(7) Uani 0.5 1 d D U P A 2
C35A C 0.5274(18) 0.579(3) 0.8900(10) 0.140(10) Uani 0.5 1 d D U P A 2
H35D H 0.558213 0.607505 0.863975 0.210 Uiso 0.5 1 calc R U P A 2
H35E H 0.495557 0.670554 0.899017 0.210 Uiso 0.5 1 calc R U P A 2
H35F H 0.567003 0.545545 0.916380 0.210 Uiso 0.5 1 calc R U P A 2
C36A C 0.4060(13) 0.263(2) 0.8161(7) 0.074(6) Uani 0.5 1 d D . P A 2
H36D H 0.411121 0.229071 0.784245 0.111 Uiso 0.5 1 calc R U P A 2
H36E H 0.415473 0.171939 0.837013 0.111 Uiso 0.5 1 calc R U P A 2
H36F H 0.349693 0.305071 0.817964 0.111 Uiso 0.5 1 calc R U P A 2
C37A C 0.549(2) 0.409(4) 0.7930(12) 0.194(14) Uani 0.5 1 d . U P A 2
H37D H 0.531698 0.355100 0.763597 0.290 Uiso 0.5 1 calc R U P A 2
H37E H 0.558933 0.520858 0.787183 0.290 Uiso 0.5 1 calc R U P A 2
H37F H 0.601265 0.360634 0.807563 0.290 Uiso 0.5 1 calc R U P A 2

loop_
_atom_site_aniso_label
_atom_site_aniso_U_11
_atom_site_aniso_U_22
_atom_site_aniso_U_33
_atom_site_aniso_U_23
_atom_site_aniso_U_13
_atom_site_aniso_U_12
Dy1 0.03055(14) 0.03014(14) 0.02727(13) -0.00149(9) 0.00925(9) -0.00403(10)
O1 0.052(2) 0.037(2) 0.038(2) -0.0008(17) -0.0020(17) -0.0052(18)
O2 0.044(2) 0.036(2) 0.0361(19) -0.0008(16) -0.0041(16) -0.0076(17)
O3 0.045(2) 0.064(3) 0.034(2) 0.0037(19) 0.0158(17) -0.012(2)
O4 0.049(2) 0.042(2) 0.0263(17) 0.0016(16) 0.0112(15) 0.0113(18)
O5 0.037(2) 0.0318(19) 0.055(2) -0.0141(18) 0.0145(17) -0.0094(17)
O6 0.0324(19) 0.044(2) 0.038(2) -0.0135(17) 0.0079(15) -0.0063(17)
O8 0.033(2) 0.033(2) 0.057(2) 0.0056(18) 0.0015(17) -0.0054(16)
N1 0.034(2) 0.048(3) 0.028(2) -0.0113(19) 0.0094(17) -0.011(2)
N2 0.101(8) 0.088(8) 0.087(8) 0.011(7) 0.001(7) -0.013(7)
O7 0.059(3) 0.047(2) 0.048(2) 0.016(2) 0.016(2) 0.000(2)
N2A 0.111(9) 0.099(8) 0.079(8) 0.011(7) 0.025(7) -0.004(7)
O7A 0.059(3) 0.047(2) 0.048(2) 0.016(2) 0.016(2) 0.000(2)
C1 0.033(3) 0.039(3) 0.036(3) -0.009(2) 0.005(2) -0.002(2)
C2 0.041(3) 0.031(3) 0.026(2) -0.008(2) 0.008(2) -0.002(2)
C3 0.087(6) 0.041(4) 0.083(6) -0.002(4) -0.037(5) -0.010(4)
C4 0.095(6) 0.046(4) 0.061(4) -0.002(3) -0.045(4) -0.008(4)
C5 0.033(3) 0.040(3) 0.030(2) -0.007(2) 0.0116(19) -0.009(2)
C6 0.064(4) 0.050(4) 0.048(3) 0.007(3) -0.018(3) -0.018(3)
C7 0.066(4) 0.042(3) 0.037(3) 0.005(2) -0.017(3) -0.017(3)
C8 0.032(3) 0.042(3) 0.026(2) -0.003(2) 0.0062(19) -0.002(2)
C9 0.036(3) 0.051(3) 0.033(3) -0.007(2) 0.011(2) -0.013(3)
C10 0.041(3) 0.058(4) 0.035(3) -0.009(3) 0.014(2) -0.006(3)
C11 0.060(4) 0.073(5) 0.042(3) -0.030(3) 0.027(3) -0.025(4)
C12 0.058(4) 0.059(4) 0.056(4) -0.028(3) 0.029(3) -0.026(3)
C13 0.039(3) 0.047(3) 0.034(3) -0.009(2) 0.016(2) -0.010(3)
C14 0.036(3) 0.048(3) 0.041(3) -0.008(2) 0.015(2) -0.011(3)
C15 0.069(5) 0.044(4) 0.070(4) -0.021(3) 0.046(4) -0.020(3)
C16 0.058(4) 0.050(4) 0.069(4) -0.014(3) 0.038(3) -0.018(3)
C17 0.044(3) 0.041(3) 0.043(3) -0.004(2) 0.021(2) -0.003(3)
C18 0.035(3) 0.043(3) 0.034(3) -0.011(2) 0.011(2) -0.004(2)
C19 0.031(3) 0.042(3) 0.030(2) -0.003(2) 0.009(2) -0.006(2)
C20 0.038(3) 0.049(3) 0.036(3) -0.011(2) 0.015(2) -0.010(3)
C21 0.046(3) 0.087(5) 0.028(3) -0.013(3) 0.016(2) -0.015(3)
C22 0.046(3) 0.079(5) 0.033(3) -0.009(3) 0.018(2) -0.019(3)
C23 0.034(3) 0.047(3) 0.031(2) 0.000(2) 0.013(2) -0.002(2)
C24 0.033(3) 0.059(4) 0.028(2) -0.009(2) 0.009(2) 0.000(3)
C25 0.035(3) 0.054(4) 0.035(3) -0.014(2) 0.012(2) -0.007(3)
C26 0.035(3) 0.035(3) 0.032(3) 0.004(2) 0.012(2) 0.005(2)
C27 0.046(3) 0.042(3) 0.042(3) -0.007(2) 0.023(3) -0.007(3)
C28 0.053(4) 0.056(4) 0.069(4) -0.031(3) 0.032(3) -0.024(3)
C29 0.044(3) 0.051(4) 0.065(4) -0.026(3) 0.032(3) -0.022(3)
C30 0.039(3) 0.036(3) 0.039(3) -0.001(2) 0.018(2) -0.005(2)
C31 0.040(3) 0.056(4) 0.039(3) -0.013(3) 0.010(2) -0.003(3)
C32 0.032(3) 0.069(4) 0.041(3) -0.011(3) 0.014(2) -0.005(3)
C33 0.036(3) 0.031(3) 0.039(3) 0.003(2) 0.016(2) -0.002(2)
C34 0.088(9) 0.074(8) 0.075(8) 0.010(7) 0.009(7) -0.004(7)
C35 0.053(10) 0.100(17) 0.074(12) 0.050(11) -0.007(9) 0.010(10)
C36 0.093(12) 0.053(9) 0.091(11) -0.008(8) 0.019(10) -0.028(8)
C37 0.133(15) 0.184(18) 0.059(10) -0.008(11) 0.019(10) -0.068(13)
C34A 0.102(10) 0.106(10) 0.110(10) 0.012(8) -0.006(8) 0.000(9)
C35A 0.146(17) 0.129(16) 0.135(17) -0.004(14) -0.031(14) -0.050(14)
C36A 0.083(15) 0.072(12) 0.056(10) 0.017(9) -0.037(11) -0.014(11)
C37A 0.19(2) 0.17(2) 0.22(2) 0.067(17) 0.056(17) -0.042(16)

loop_
_atom_type_symbol
_atom_type_description
_atom_type_scat_dispersion_real
_atom_type_scat_dispersion_imag
_atom_type_scat_source
C C 0.0033 0.0016 'International Tables Vol C Tables 4.2.6.8 and 6.1.1.4'
H H 0.0000 0.0000 'International Tables Vol C Tables 4.2.6.8 and 6.1.1.4'
N N 0.0061 0.0033 'International Tables Vol C Tables 4.2.6.8 and 6.1.1.4'
O O 0.0106 0.0060 'International Tables Vol C Tables 4.2.6.8 and 6.1.1.4'
Dy Dy -0.1892 4.4098 'International Tables Vol C Tables 4.2.6.8 and 6.1.1.4'

loop_
_geom_angle_atom_site_label_1
_geom_angle_atom_site_label_2
_geom_angle_atom_site_label_3
_geom_angle
_geom_angle_site_symmetry_1
_geom_angle_site_symmetry_3
O4 Dy1 O7A 156.89(16) 4_556 .
O4 Dy1 O7 156.89(16) 4_556 .
O4 Dy1 O3 109.89(15) 4_556 2_656
O7 Dy1 O3 78.62(16) . 2_656
O4 Dy1 O8 77.60(14) 4_556 .
O7A Dy1 O8 83.87(16) . .
O7 Dy1 O8 83.87(16) . .
O3 Dy1 O8 76.75(16) 2_656 .
O4 Dy1 O6 89.33(14) 4_556 3_557
O7 Dy1 O6 91.49(15) . 3_557
O3 Dy1 O6 152.22(14) 2_656 3_557
O8 Dy1 O6 128.42(14) . 3_557
O4 Dy1 O2 72.51(13) 4_556 .
O7A Dy1 O2 130.60(15) . .
O7 Dy1 O2 130.60(15) . .
O3 Dy1 O2 80.11(16) 2_656 .
O8 Dy1 O2 132.79(13) . .
O6 Dy1 O2 87.23(14) 3_557 .
O4 Dy1 O1 123.30(14) 4_556 .
O7A Dy1 O1 78.95(15) . .
O7 Dy1 O1 78.95(15) . .
O3 Dy1 O1 78.46(15) 2_656 .
O8 Dy1 O1 152.14(15) . .
O6 Dy1 O1 74.16(14) 3_557 .
O2 Dy1 O1 53.27(13) . .
O4 Dy1 O5 82.71(14) 4_556 3_557
O7 Dy1 O5 79.31(16) . 3_557
O3 Dy1 O5 145.93(15) 2_656 3_557
O8 Dy1 O5 75.36(14) . 3_557
O6 Dy1 O5 53.41(12) 3_557 3_557
O2 Dy1 O5 133.75(13) . 3_557
O1 Dy1 O5 121.93(14) . 3_557
O4 Dy1 C1 98.52(15) 4_556 .
O7A Dy1 C1 104.38(17) . .
O7 Dy1 C1 104.38(17) . .
O3 Dy1 C1 77.45(16) 2_656 .
O8 Dy1 C1 150.70(15) . .
O6 Dy1 C1 80.06(14) 3_557 .
O2 Dy1 C1 27.03(15) . .
O1 Dy1 C1 26.25(15) . .
O5 Dy1 C1 133.47(14) 3_557 .
O4 Dy1 C33 84.38(15) 4_556 3_557
O7A Dy1 C33 86.20(16) . 3_557
O7 Dy1 C33 86.20(16) . 3_557
O3 Dy1 C33 164.82(15) 2_656 3_557
O8 Dy1 C33 102.24(16) . 3_557
O6 Dy1 C33 26.26(14) 3_557 3_557
O2 Dy1 C33 110.09(15) . 3_557
O1 Dy1 C33 98.34(16) . 3_557
O5 Dy1 C33 27.20(14) 3_557 3_557
C1 Dy1 C33 106.29(16) . 3_557
C1 O1 Dy1 91.3(3) . .
C1 O2 Dy1 93.8(3) . .
C26 O3 Dy1 124.2(3) . 2_646
C26 O4 Dy1 175.4(4) . 4
C33 O5 Dy1 91.0(3) . 3_557
C33 O6 Dy1 95.9(3) . 3_557
C19 N1 C8 108.3(4) . .
C19 N1 C5 124.5(4) . .
C8 N1 C5 126.1(4) . .
C34 N2 C36 114.6(8) . .
C34 N2 C37 130.5(13) . .
C36 N2 C37 114.4(13) . .
C34 O7 Dy1 150.4(7) . .
C34A N2A C36A 114.9(16) . .
C34A N2A C37A 129(2) . .
C36A N2A C37A 114.6(19) . .
C34A O7A Dy1 144.8(12) . .
O1 C1 O2 121.6(5) . .
O1 C1 C2 119.9(5) . .
O2 C1 C2 118.5(5) . .
O1 C1 Dy1 62.5(3) . .
O2 C1 Dy1 59.2(3) . .
C2 C1 Dy1 177.5(4) . .
C3 C2 C7 119.8(5) . .
C3 C2 C1 120.9(5) . .
C7 C2 C1 119.1(5) . .
C2 C3 C4 120.4(7) . .
C5 C4 C3 119.3(6) . .
C6 C5 C4 119.8(5) . .
C6 C5 N1 119.5(5) . .
C4 C5 N1 120.8(5) . .
C5 C6 C7 120.5(6) . .
C2 C7 C6 120.2(6) . .
C9 C8 N1 129.0(5) . .
C9 C8 C13 122.3(5) . .
N1 C8 C13 108.6(4) . .
C10 C9 C8 118.4(5) . .
C9 C10 C11 119.6(5) . .
C9 C10 C20 120.4(5) . .
C11 C10 C20 119.9(5) . .
C12 C11 C10 121.1(6) . .
C11 C12 C13 119.9(6) . .
C12 C13 C8 118.5(5) . .
C12 C13 C14 134.5(6) . .
C8 C13 C14 107.0(5) . .
C19 C14 C15 118.8(5) . .
C19 C14 C13 106.3(5) . .
C15 C14 C13 134.8(6) . .
C16 C15 C14 119.0(6) . .
C15 C16 C17 121.6(6) . .
C18 C17 C16 119.4(5) . .
C18 C17 C27 119.9(5) . .
C16 C17 C27 120.5(5) . .
C17 C18 C19 119.0(5) . .
N1 C19 C14 109.8(4) . .
N1 C19 C18 127.9(5) . .
C14 C19 C18 122.0(5) . .
C21 C20 C25 117.1(5) . .
C21 C20 C10 120.7(5) . .
C25 C20 C10 122.1(5) . .
C20 C21 C22 122.3(5) . .
C23 C22 C21 119.7(6) . .
C24 C23 C22 119.1(5) . .
C24 C23 C26 121.4(5) . .
C22 C23 C26 119.5(5) . .
C23 C24 C25 120.8(5) . .
C24 C25 C20 121.0(5) . .
O4 C26 O3 124.0(5) . .
O4 C26 C23 118.4(5) . .
O3 C26 C23 117.6(5) . .
C32 C27 C28 117.5(5) . .
C32 C27 C17 120.9(5) . .
C28 C27 C17 121.2(5) . .
C29 C28 C27 121.0(6) . .
C28 C29 C30 120.3(6) . .
C31 C30 C29 118.2(5) . .
C31 C30 C33 119.9(5) . .
C29 C30 C33 121.6(5) . .
C30 C31 C32 121.5(6) . .
C31 C32 C27 121.4(6) . .
O6 C33 O5 119.4(5) . .
O6 C33 C30 119.9(5) . .
O5 C33 C30 120.6(5) . .
O6 C33 Dy1 57.9(3) . 3_557
O5 C33 Dy1 61.7(3) . 3_557
C30 C33 Dy1 172.7(4) . 3_557
O7 C34 N2 119.7(11) . .
O7 C34 C35 122.2(12) . .
N2 C34 C35 117.8(11) . .
O7A C34A N2A 119.6(16) . .
O7A C34A C35A 124.0(19) . .
N2A C34A C35A 116(2) . .

loop_
_geom_bond_atom_site_label_1
_geom_bond_atom_site_label_2
_geom_bond_distance
_geom_bond_site_symmetry_2
Dy1 O4 2.266(4) 4_556
Dy1 O7A 2.299(4) .
Dy1 O7 2.299(4) .
Dy1 O3 2.335(4) 2_656
Dy1 O8 2.378(4) .
Dy1 O6 2.393(4) 3_557
Dy1 O2 2.401(4) .
Dy1 O1 2.474(4) .
Dy1 O5 2.476(4) 3_557
Dy1 C1 2.789(5) .
Dy1 C33 2.811(5) 3_557
O1 C1 1.234(7) .
O2 C1 1.270(6) .
O3 C26 1.264(7) .
O4 C26 1.248(6) .
O5 C33 1.285(6) .
O6 C33 1.250(6) .
N1 C19 1.389(7) .
N1 C8 1.395(6) .
N1 C5 1.425(7) .
N2 C34 1.275(9) .
N2 C36 1.496(9) .
N2 C37 1.549(8) .
O7 C34 1.187(9) .
N2A C34A 1.398(10) .
N2A C36A 1.483(10) .
N2A C37A 1.73(3) .
O7A C34A 1.28(2) .
C1 C2 1.530(7) .
C2 C3 1.341(9) .
C2 C7 1.366(8) .
C3 C4 1.402(9) .
C4 C5 1.362(9) .
C5 C6 1.358(8) .
C6 C7 1.370(8) .
C8 C9 1.387(7) .
C8 C13 1.408(8) .
C9 C10 1.382(8) .
C10 C11 1.419(9) .
C10 C20 1.488(8) .
C11 C12 1.373(8) .
C12 C13 1.389(8) .
C13 C14 1.454(7) .
C14 C19 1.395(8) .
C14 C15 1.406(8) .
C15 C16 1.382(8) .
C16 C17 1.408(9) .
C17 C18 1.383(8) .
C17 C27 1.495(7) .
C18 C19 1.394(7) .
C20 C21 1.386(8) .
C20 C25 1.397(8) .
C21 C22 1.389(8) .
C22 C23 1.388(8) .
C23 C24 1.379(8) .
C23 C26 1.508(7) .
C24 C25 1.392(7) .
C27 C32 1.388(8) .
C27 C28 1.399(9) .
C28 C29 1.395(8) .
C29 C30 1.400(8) .
C30 C31 1.374(8) .
C30 C33 1.494(7) .
C31 C32 1.381(8) .
C34 C35 1.606(10) .
C34A C35A 1.442(10) .

loop_
_platon_squeeze_void_nr
_platon_squeeze_void_average_x
_platon_squeeze_void_average_y
_platon_squeeze_void_average_z
_platon_squeeze_void_volume
_platon_squeeze_void_count_electrons
_platon_squeeze_void_content
1 0.000 0.000 0.000 220 58 ' '
2 0.740 0.134 0.267 39 5 ' '
3 0.260 -0.135 0.733 40 5 ' '
4 1.000 0.500 0.500 219 58 ' '
5 0.740 0.365 0.767 39 5 ' '
6 0.260 0.634 0.233 39 5 ' '
